data_9017251
loop_
_publ_author_name
'Mills, S. J.'
'Grey, I. E.'
'Kampf, A. R.'
'Birch, W. D.'
'Macrae, C. M.'
'Smith, J. B.'
'Keck, E.'

_publ_section_title
;
 Kayrobertsonite, MnAl2(PO4)2(OH)2*6H2O, a new phosphate mineral related to nordgauite
 Note: T = 100 K
;
_journal_name_full 'European Journal of Mineralogy'
_journal_page_first 649
_journal_page_last 654
_journal_volume 28
_journal_year 2016
_chemical_compound_source 'Foote Lithium Company mine, Kings Mountain district, North Carolina, USA'
_chemical_formula_sum 'Al2 Ca0.03 H14 Mn0.97 O16 P2'
_chemical_name_mineral Kayrobertsonite
_space_group_IT_number 2
_space_group_name_Hall '-P 1'
_space_group_name_H-M_alt 'P -1'
_symmetry_space_group_name_H-M 'P -1'
_cell_angle_alpha 91.79
_cell_angle_beta 99.70
_cell_angle_gamma 98.02
_cell_formula_units_Z 2
_cell_length_a 10.049
_cell_length_b 10.205
_cell_length_c 6.083
_cell_volume 607.921
_database_code_amcsd 0020871
_diffrn_ambient_temperature 100
_exptl_crystal_density_diffrn 2.406
_cod_data_source_file inputs/fixed/downloads/08/08620.cif
_cod_data_source_block 08620
_cod_original_formula_sum '(Mn.97 Ca.03) Al2 P2 O16 H14'
_cod_database_code 9017251

loop_
_space_group_symop_operation_xyz
x,y,z
-x,-y,-z

loop_
_atom_site_aniso_label
_atom_site_aniso_U_11
_atom_site_aniso_U_22
_atom_site_aniso_U_33
_atom_site_aniso_U_12
_atom_site_aniso_U_13
_atom_site_aniso_U_23
Mn 0.01380 0.01710 0.01220 0.00290 0.00290 0.00430
Ca 0.01380 0.01710 0.01220 0.00290 0.00290 0.00430
Al1 0.00980 0.01370 0.01060 0.00210 0.00220 0.00250
Al2 0.01470 0.01570 0.01350 0.00190 0.00100 0.00150
Al3 0.01240 0.01290 0.01000 0.00180 0.00110 0.00280
P1 0.01280 0.01260 0.01020 0.00190 0.00090 0.00240
P2 0.01110 0.01440 0.01180 0.00300 0.00110 0.00090
O1 0.01600 0.01600 0.01130 0.00270 0.00380 0.00150
O2 0.01500 0.01900 0.00740 0.00290 -0.00280 0.00050
O3 0.01600 0.01300 0.01480 0.00120 -0.00180 0.00000
O4 0.01400 0.01600 0.01390 0.00420 0.00250 0.00320
O5 0.01000 0.01800 0.01410 -0.00030 0.00150 0.00210
O6 0.01200 0.02000 0.01440 0.00760 0.00110 0.00230
O7 0.01400 0.01400 0.01650 0.00150 -0.00170 0.00180
O8 0.01300 0.01400 0.01310 0.00100 0.00200 0.00060
O-H1 0.01700 0.01400 0.00980 0.00110 0.00220 -0.00120
O-H2 0.01000 0.01600 0.01270 -0.00080 0.00010 0.00240
Wat1 0.01800 0.02600 0.01900 0.00400 0.00190 0.00590
Wat2 0.01100 0.01900 0.01800 0.00200 -0.00060 0.00290
Wat3 0.02600 0.01700 0.02100 0.00310 0.00900 0.00720
Wat4 0.02200 0.03000 0.01500 -0.00030 0.00160 0.00600
Wat5 0.02400 0.02000 0.02300 0.00030 -0.00040 0.00480
Wat6 0.02100 0.02100 0.03200 0.00070 -0.00100 0.00330

loop_
_atom_site_label
_atom_site_fract_x
_atom_site_fract_y
_atom_site_fract_z
_atom_site_occupancy
_atom_site_U_iso_or_equiv
_atom_site_type_symbol
_atom_site_attached_hydrogens
Mn 0.58986 0.42095 0.35167 0.97000 0.01400 Mn 0
Ca 0.58986 0.42095 0.35167 0.03000 0.01400 Ca 0
Al1 0.00000 0.50000 0.00000 1.00000 0.01120 Al 0
Al2 0.00000 0.00000 0.50000 1.00000 0.01480 Al 0
Al3 0.80300 0.71886 0.18610 1.00000 0.01170 Al 0
P1 0.89520 0.73003 0.70870 1.00000 0.01190 P 0
P2 0.66781 0.44768 0.92400 1.00000 0.01260 P 0
O1 0.80240 0.69140 0.48460 1.00000 0.01410 O 0
O2 0.80370 0.74580 0.88150 1.00000 0.01440 O 0
O3 0.99000 0.86150 0.69820 1.00000 0.01530 O 0
O4 0.98800 0.62410 0.77210 1.00000 0.01430 O 0
O5 0.81150 0.42340 0.89440 1.00000 0.01410 O 0
O6 0.59310 0.32680 0.02060 1.00000 0.01570 O 0
O7 0.58760 0.47840 0.69700 1.00000 0.01530 O 0
O8 0.67630 0.56080 0.10760 1.00000 0.01360 O 0
O-H1 0.90880 0.88700 0.25600 1.00000 0.01380 O 1
O-H2 0.95010 0.61970 0.20100 1.00000 0.01330 O 1
Wat1 0.82600 0.03550 0.55980 1.00000 0.02110 O 2
Wat2 0.63660 0.79860 0.17740 1.00000 0.01620 O 2
Wat3 0.44910 0.23380 0.37930 1.00000 0.02010 O 2
Wat4 0.77940 0.34860 0.45040 1.00000 0.02230 O 2
Wat5 0.80030 0.14610 0.95190 1.00000 0.02260 O 2
Wat6 0.61920 0.05910 0.22460 1.00000 0.02530 O 2

loop_
_cod_changelog_entry_id
_cod_changelog_entry_author
_cod_changelog_entry_date
_cod_changelog_entry_text
1
;cod-tools version 3.8.0
Id: cif_guess_AMCSD_atom_types 9574 2023-05-10 09:00:05Z saulius
;
2023-05-10T18:58:00+03:00
;Derived atom types and hydrogen counts
from atom names that follow the AMCSD naming convention
(Wat == water, O-H == hydroxyl).
;

loop_
_cod_related_entry_id
_cod_related_entry_database
_cod_related_entry_code
1 AMCSD 0020871
